data_1547835
loop_
_publ_author_name
'Joyce, Leo A.'
'Nawrat, Christopher C.'
'Sherer, Edward C.'
'Biba, Mirlinda'
'Brunskill, Andrew'
'Martin, Gary E.'
'Cohen, Ryan D.'
'Davies, Ian W.'

_publ_section_title
;
 Beyond optical rotation: what's left is not always right in total
 synthesis.
;
_journal_issue 2
_journal_name_full 'Chemical science'
_journal_page_first 415
_journal_page_last 424
_journal_paper_doi 10.1039/c7sc04249c
_journal_volume 9
_journal_year 2018
_chemical_absolute_configuration ad
_chemical_formula_moiety 'C19 H20 O3'
_chemical_formula_sum 'C19 H20 O3'
_chemical_formula_weight 296.35
_chemical_name_systematic '(R)-11-methoxy-7-methyl-1,2,3,5,6,7-hexahydro-4H-benzo[3,4] cyclohepta[1,2-b]benzofuran-4-one'
_space_group_crystal_system orthorhombic
_space_group_IT_number 19
_space_group_name_Hall 'P 2ac 2ab'
_space_group_name_H-M_alt 'P 21 21 21'
_symmetry_space_group_name_Hall 'P 2ac 2ab'
_symmetry_space_group_name_H-M 'P 21 21 21'
_atom_sites_solution_hydrogens geom
_atom_sites_solution_primary direct
_atom_sites_solution_secondary difmap
_audit_creation_method SHELXL-2014/7
_audit_update_record
;
2017-06-02 deposited with the CCDC.
2017-10-30 downloaded from the CCDC.
;
_cell_angle_alpha 90
_cell_angle_beta 90
_cell_angle_gamma 90
_cell_formula_units_Z 4
_cell_length_a 8.3146(4)
_cell_length_b 11.1767(5)
_cell_length_c 16.4216(7)
_cell_measurement_reflns_used 9895
_cell_measurement_temperature 100(2)
_cell_measurement_theta_max 68.24
_cell_measurement_theta_min 4.79
_cell_volume 1526.06(12)
_computing_cell_refinement 'Bruker SAINT'
_computing_data_collection 'Bruker APEX2'
_computing_data_reduction 'Bruker SAINT'
_computing_molecular_graphics 'Bruker SHELXTL'
_computing_publication_material 'Bruker SHELXTL'
_computing_structure_refinement 'SHELXL-2014/7 (Sheldrick, 2014)'
_computing_structure_solution 'SHELXS-97 (Sheldrick 2008)'
_diffrn_ambient_temperature 100(2)
_diffrn_measured_fraction_theta_full 0.996
_diffrn_measured_fraction_theta_max 0.996
_diffrn_measurement_device_type 'Bruker APEX-II CCD'
_diffrn_measurement_method '\f and \w scans'
_diffrn_radiation_type CuK\a
_diffrn_radiation_wavelength 1.54178
_diffrn_reflns_av_R_equivalents 0.0246
_diffrn_reflns_av_unetI/netI 0.0162
_diffrn_reflns_Laue_measured_fraction_full 0.996
_diffrn_reflns_Laue_measured_fraction_max 0.996
_diffrn_reflns_limit_h_max 9
_diffrn_reflns_limit_h_min -10
_diffrn_reflns_limit_k_max 13
_diffrn_reflns_limit_k_min -13
_diffrn_reflns_limit_l_max 19
_diffrn_reflns_limit_l_min -18
_diffrn_reflns_number 15782
_diffrn_reflns_point_group_measured_fraction_full 0.991
_diffrn_reflns_point_group_measured_fraction_max 0.991
_diffrn_reflns_theta_full 68.230
_diffrn_reflns_theta_max 68.230
_diffrn_reflns_theta_min 4.786
_diffrn_source 'sealed-tube microsource X-ray generator'
_exptl_absorpt_coefficient_mu 0.690
_exptl_absorpt_correction_T_max 0.902
_exptl_absorpt_correction_T_min 0.857
_exptl_absorpt_correction_type multi-scan
_exptl_absorpt_process_details
; 
(SADABS; Sheldrick, 2003) 
;
_exptl_crystal_colour colourless
_exptl_crystal_density_diffrn 1.290
_exptl_crystal_description irregular
_exptl_crystal_F_000 632
_exptl_crystal_recrystallization_method 'Re-crystallisation from solvent: dichloromethane'
_exptl_crystal_size_max 0.200
_exptl_crystal_size_mid 0.150
_exptl_crystal_size_min 0.150
_refine_diff_density_max 0.181
_refine_diff_density_min -0.114
_refine_diff_density_rms 0.030
_refine_ls_abs_structure_details
; 
 Flack x determined using 1135 quotients [(I+)-(I-)]/[(I+)+(I-)] 
 (Parsons, Flack and Wagner, Acta Cryst. B69 (2013) 249-259). 
;
_refine_ls_abs_structure_Flack -0.03(5)
_refine_ls_extinction_coef 0.0035(5)
_refine_ls_extinction_expression Fc^*^=kFc[1+0.001xFc^2^\l^3^/sin(2\q)]^-1/4^
_refine_ls_extinction_method 'SHELXL-2014/7 (Sheldrick 2014'
_refine_ls_goodness_of_fit_ref 1.089
_refine_ls_hydrogen_treatment constr
_refine_ls_matrix_type full
_refine_ls_number_parameters 202
_refine_ls_number_reflns 2757
_refine_ls_number_restraints 0
_refine_ls_restrained_S_all 1.089
_refine_ls_R_factor_all 0.0245
_refine_ls_R_factor_gt 0.0243
_refine_ls_shift/su_max 0.000
_refine_ls_shift/su_mean 0.000
_refine_ls_structure_factor_coef Fsqd
_refine_ls_weighting_details 'w=1/[\s^2^(Fo^2^)+(0.0325P)^2^+0.2891P] where P=(Fo^2^+2Fc^2^)/3'
_refine_ls_weighting_scheme calc
_refine_ls_wR_factor_gt 0.0622
_refine_ls_wR_factor_ref 0.0624
_reflns_Friedel_coverage 0.717
_reflns_Friedel_fraction_full 0.985
_reflns_Friedel_fraction_max 0.985
_reflns_number_gt 2736
_reflns_number_total 2757
_reflns_threshold_expression 'I > 2\s(I)'
_cod_data_source_file c7sc04249c2.cif
_cod_data_source_block mdl058
_cod_depositor_comments
;
The following automatic conversions were performed:

'_atom_sites_solution_secondary' value 'diffmap' was changed to
'difmap'.

Automatic conversion script
Id: cif_fix_values 4973 2017-02-22 13:04:09Z antanas 

 Adding full bibliography for 1547835.cif.
;
_cod_database_code 1547835
_shelx_shelxl_version_number 2014/7
_shelx_space_group_comment
; 
The symmetry employed for this shelxl refinement is uniquely defined 
by the following loop, which should always be used as a source of 
symmetry information in preference to the above space-group names. 
They are only intended as comments. 
;
_shelx_estimated_absorpt_t_min 0.874
_shelx_estimated_absorpt_t_max 0.904

loop_
_space_group_symop_operation_xyz
'x, y, z'
'-x+1/2, -y, z+1/2'
'-x, y+1/2, -z+1/2'
'x+1/2, -y+1/2, -z'

loop_
_atom_site_label
_atom_site_type_symbol
_atom_site_fract_x
_atom_site_fract_y
_atom_site_fract_z
_atom_site_U_iso_or_equiv
_atom_site_adp_type
_atom_site_occupancy
_atom_site_site_symmetry_order
_atom_site_calc_flag
_atom_site_refinement_flags_posn
_atom_site_refinement_flags_adp
C1 C 0.75830(19) 0.96554(12) 0.63907(9) 0.0165(3) Uani 1 1 d . .
H1A H 0.8361 0.8999 0.6482 0.020 Uiso 1 1 calc R U
H1B H 0.6875 0.9705 0.6874 0.020 Uiso 1 1 calc R U
C2 C 0.84911(19) 1.08271(13) 0.62954(10) 0.0182(3) Uani 1 1 d . .
H2A H 0.9079 1.1013 0.6804 0.022 Uiso 1 1 calc R U
H2B H 0.9284 1.0758 0.5848 0.022 Uiso 1 1 calc R U
C3 C 0.7301(2) 1.18198(13) 0.61073(9) 0.0199(3) Uani 1 1 d . .
H3A H 0.6601 1.1950 0.6587 0.024 Uiso 1 1 calc R U
H3B H 0.7897 1.2571 0.6003 0.024 Uiso 1 1 calc R U
C4 C 0.62718(19) 1.15289(14) 0.53783(9) 0.0184(3) Uani 1 1 d . .
O4 O 0.56206(15) 1.23375(10) 0.49939(7) 0.0243(3) Uani 1 1 d . .
C4A C 0.60152(19) 1.02601(14) 0.51603(9) 0.0181(3) Uani 1 1 d . .
C5 C 0.5055(2) 1.00301(15) 0.43994(10) 0.0242(4) Uani 1 1 d . .
H5A H 0.4773 1.0806 0.4146 0.029 Uiso 1 1 calc R U
H5B H 0.4041 0.9621 0.4548 0.029 Uiso 1 1 calc R U
C6 C 0.5961(2) 0.92651(14) 0.37787(9) 0.0230(4) Uani 1 1 d . .
H6A H 0.5601 0.9485 0.3224 0.028 Uiso 1 1 calc R U
H6B H 0.7125 0.9443 0.3818 0.028 Uiso 1 1 calc R U
C7 C 0.57006(19) 0.79245(14) 0.39052(9) 0.0187(3) Uani 1 1 d . .
H7A H 0.4568 0.7750 0.3738 0.022 Uiso 1 1 calc R U
C7A C 0.58505(18) 0.75531(13) 0.47768(9) 0.0170(3) Uani 1 1 d . .
O8 O 0.55753(14) 0.63497(9) 0.48805(6) 0.0183(2) Uani 1 1 d . .
C8A C 0.57716(19) 0.61155(14) 0.56952(10) 0.0178(3) Uani 1 1 d . .
C9 C 0.56152(19) 0.49961(14) 0.60508(10) 0.0203(3) Uani 1 1 d . .
H9A H 0.5337 0.4309 0.5741 0.024 Uiso 1 1 calc R U
C10 C 0.58846(19) 0.49338(14) 0.68776(10) 0.0211(3) Uani 1 1 d . .
H10A H 0.5797 0.4185 0.7148 0.025 Uiso 1 1 calc R U
C11 C 0.62868(19) 0.59628(14) 0.73266(10) 0.0193(3) Uani 1 1 d . .
C12 C 0.64304(18) 0.70771(14) 0.69610(9) 0.0179(3) Uani 1 1 d . .
H12A H 0.6691 0.7767 0.7272 0.021 Uiso 1 1 calc R U
C12A C 0.61777(18) 0.71533(14) 0.61132(9) 0.0164(3) Uani 1 1 d . .
C12B C 0.62180(18) 0.81022(14) 0.55020(9) 0.0163(3) Uani 1 1 d . .
C12C C 0.65770(17) 0.93742(13) 0.56471(9) 0.0160(3) Uani 1 1 d . .
C13 C 0.6790(2) 0.71718(15) 0.33539(10) 0.0246(4) Uani 1 1 d . .
H13A H 0.6569 0.6321 0.3444 0.037 Uiso 1 1 calc R U
H13B H 0.7918 0.7340 0.3482 0.037 Uiso 1 1 calc R U
H13C H 0.6578 0.7373 0.2783 0.037 Uiso 1 1 calc R U
O11 O 0.65195(15) 0.57667(10) 0.81428(7) 0.0243(3) Uani 1 1 d . .
C14 C 0.7206(2) 0.67096(15) 0.86096(10) 0.0244(4) Uani 1 1 d . .
H14A H 0.7423 0.6425 0.9163 0.037 Uiso 1 1 calc R U
H14B H 0.6455 0.7384 0.8631 0.037 Uiso 1 1 calc R U
H14C H 0.8215 0.6969 0.8356 0.037 Uiso 1 1 calc R U

loop_
_atom_site_aniso_label
_atom_site_aniso_U_11
_atom_site_aniso_U_22
_atom_site_aniso_U_33
_atom_site_aniso_U_23
_atom_site_aniso_U_13
_atom_site_aniso_U_12
C1 0.0185(7) 0.0124(7) 0.0186(7) -0.0011(5) 0.0011(6) 0.0001(6)
C2 0.0198(7) 0.0150(7) 0.0197(7) -0.0015(6) -0.0004(6) -0.0024(6)
C3 0.0241(8) 0.0126(7) 0.0231(8) -0.0021(6) 0.0015(6) -0.0024(6)
C4 0.0199(8) 0.0145(7) 0.0209(8) 0.0003(6) 0.0045(6) 0.0002(6)
O4 0.0321(7) 0.0146(5) 0.0263(6) 0.0022(4) -0.0014(5) 0.0024(5)
C4A 0.0178(7) 0.0157(7) 0.0209(7) -0.0016(6) 0.0010(6) 0.0003(6)
C5 0.0283(8) 0.0151(7) 0.0292(9) -0.0006(7) -0.0089(7) 0.0038(7)
C6 0.0317(9) 0.0175(7) 0.0199(8) 0.0014(6) -0.0046(7) -0.0037(7)
C7 0.0187(7) 0.0163(7) 0.0211(7) -0.0014(6) -0.0029(6) -0.0011(6)
C7A 0.0150(7) 0.0126(7) 0.0234(8) -0.0010(6) 0.0009(6) -0.0005(6)
O8 0.0220(6) 0.0122(5) 0.0208(5) -0.0020(4) -0.0007(5) -0.0027(4)
C8A 0.0160(7) 0.0165(7) 0.0209(7) -0.0012(6) 0.0023(6) 0.0001(6)
C9 0.0192(7) 0.0141(7) 0.0276(8) -0.0026(6) 0.0028(6) -0.0019(6)
C10 0.0223(8) 0.0130(7) 0.0280(8) 0.0043(6) 0.0044(7) 0.0001(7)
C11 0.0182(8) 0.0187(8) 0.0212(8) 0.0012(6) 0.0026(6) 0.0021(6)
C12 0.0168(7) 0.0148(7) 0.0220(7) -0.0013(6) 0.0023(6) 0.0007(6)
C12A 0.0130(7) 0.0134(7) 0.0227(8) -0.0007(6) 0.0026(6) 0.0006(6)
C12B 0.0129(7) 0.0146(7) 0.0214(7) -0.0005(6) 0.0014(6) 0.0009(6)
C12C 0.0148(7) 0.0146(7) 0.0186(7) -0.0023(6) 0.0033(6) 0.0001(6)
C13 0.0274(9) 0.0248(8) 0.0216(8) -0.0021(6) 0.0019(7) 0.0020(7)
O11 0.0329(6) 0.0200(6) 0.0200(6) 0.0029(5) 0.0007(5) 0.0001(5)
C14 0.0246(8) 0.0275(8) 0.0210(8) -0.0009(7) -0.0010(7) 0.0018(7)

loop_
_atom_type_symbol
_atom_type_description
_atom_type_scat_dispersion_real
_atom_type_scat_dispersion_imag
_atom_type_scat_source
C C 0.0181 0.0091 'International Tables Vol C Tables 4.2.6.8 and 6.1.1.4'
H H 0.0000 0.0000 'International Tables Vol C Tables 4.2.6.8 and 6.1.1.4'
O O 0.0492 0.0322 'International Tables Vol C Tables 4.2.6.8 and 6.1.1.4'

loop_
_geom_angle_atom_site_label_1
_geom_angle_atom_site_label_2
_geom_angle_atom_site_label_3
_geom_angle
C12C C1 C2 111.75(12)
C12C C1 H1A 109.3
C2 C1 H1A 109.3
C12C C1 H1B 109.3
C2 C1 H1B 109.3
H1A C1 H1B 107.9
C3 C2 C1 109.08(13)
C3 C2 H2A 109.9
C1 C2 H2A 109.9
C3 C2 H2B 109.9
C1 C2 H2B 109.9
H2A C2 H2B 108.3
C4 C3 C2 111.96(13)
C4 C3 H3A 109.2
C2 C3 H3A 109.2
C4 C3 H3B 109.2
C2 C3 H3B 109.2
H3A C3 H3B 107.9
O4 C4 C4A 121.19(15)
O4 C4 C3 119.99(14)
C4A C4 C3 118.77(13)
C12C C4A C4 120.54(14)
C12C C4A C5 123.21(14)
C4 C4A C5 116.20(14)
C4A C5 C6 112.84(14)
C4A C5 H5A 109.0
C6 C5 H5A 109.0
C4A C5 H5B 109.0
C6 C5 H5B 109.0
H5A C5 H5B 107.8
C7 C6 C5 112.84(13)
C7 C6 H6A 109.0
C5 C6 H6A 109.0
C7 C6 H6B 109.0
C5 C6 H6B 109.0
H6A C6 H6B 107.8
C7A C7 C6 112.99(13)
C7A C7 C13 111.34(13)
C6 C7 C13 111.99(13)
C7A C7 H7A 106.7
C6 C7 H7A 106.7
C13 C7 H7A 106.7
C12B C7A O8 111.51(13)
C12B C7A C7 136.38(14)
O8 C7A C7 112.10(13)
C8A O8 C7A 106.71(11)
O8 C8A C9 124.84(14)
O8 C8A C12A 110.56(13)
C9 C8A C12A 124.60(15)
C10 C9 C8A 116.44(15)
C10 C9 H9A 121.8
C8A C9 H9A 121.8
C9 C10 C11 120.93(15)
C9 C10 H10A 119.5
C11 C10 H10A 119.5
O11 C11 C12 123.64(14)
O11 C11 C10 114.52(14)
C12 C11 C10 121.84(14)
C11 C12 C12A 117.93(14)
C11 C12 H12A 121.0
C12A C12 H12A 121.0
C8A C12A C12 118.26(14)
C8A C12A C12B 105.80(13)
C12 C12A C12B 135.94(15)
C7A C12B C12A 105.43(13)
C7A C12B C12C 128.07(14)
C12A C12B C12C 126.50(14)
C4A C12C C12B 122.69(14)
C4A C12C C1 120.98(14)
C12B C12C C1 116.31(13)
C7 C13 H13A 109.5
C7 C13 H13B 109.5
H13A C13 H13B 109.5
C7 C13 H13C 109.5
H13A C13 H13C 109.5
H13B C13 H13C 109.5
C11 O11 C14 117.68(12)
O11 C14 H14A 109.5
O11 C14 H14B 109.5
H14A C14 H14B 109.5
O11 C14 H14C 109.5
H14A C14 H14C 109.5
H14B C14 H14C 109.5

loop_
_geom_bond_atom_site_label_1
_geom_bond_atom_site_label_2
_geom_bond_distance
C1 C12C 1.513(2)
C1 C2 1.520(2)
C1 H1A 0.9900
C1 H1B 0.9900
C2 C3 1.518(2)
C2 H2A 0.9900
C2 H2B 0.9900
C3 C4 1.507(2)
C3 H3A 0.9900
C3 H3B 0.9900
C4 O4 1.228(2)
C4 C4A 1.478(2)
C4A C12C 1.356(2)
C4A C5 1.505(2)
C5 C6 1.529(2)
C5 H5A 0.9900
C5 H5B 0.9900
C6 C7 1.528(2)
C6 H6A 0.9900
C6 H6B 0.9900
C7 C7A 1.496(2)
C7 C13 1.532(2)
C7 H7A 1.0000
C7A C12B 1.374(2)
C7A O8 1.3748(18)
O8 C8A 1.3729(19)
C8A C9 1.387(2)
C8A C12A 1.389(2)
C9 C10 1.378(2)
C9 H9A 0.9500
C10 C11 1.406(2)
C10 H10A 0.9500
C11 O11 1.372(2)
C11 C12 1.388(2)
C12 C12A 1.411(2)
C12 H12A 0.9500
C12A C12B 1.461(2)
C12B C12C 1.472(2)
C13 H13A 0.9800
C13 H13B 0.9800
C13 H13C 0.9800
O11 C14 1.423(2)
C14 H14A 0.9800
C14 H14B 0.9800
C14 H14C 0.9800

loop_
_geom_torsion_atom_site_label_1
_geom_torsion_atom_site_label_2
_geom_torsion_atom_site_label_3
_geom_torsion_atom_site_label_4
_geom_torsion
C12C C1 C2 C3 55.77(16)
C1 C2 C3 C4 -54.54(17)
C2 C3 C4 O4 -157.60(14)
C2 C3 C4 C4A 24.8(2)
O4 C4 C4A C12C -171.83(15)
C3 C4 C4A C12C 5.7(2)
O4 C4 C4A C5 5.8(2)
C3 C4 C4A C5 -176.64(14)
C12C C4A C5 C6 -59.0(2)
C4 C4A C5 C6 123.44(15)
C4A C5 C6 C7 88.58(17)
C5 C6 C7 C7A -45.61(19)
C5 C6 C7 C13 -172.31(13)
C6 C7 C7A C12B -2.7(3)
C13 C7 C7A C12B 124.34(19)
C6 C7 C7A O8 178.57(13)
C13 C7 C7A O8 -54.39(18)
C12B C7A O8 C8A -0.03(17)
C7 C7A O8 C8A 179.03(12)
C7A O8 C8A C9 -179.27(15)
C7A O8 C8A C12A -0.33(17)
O8 C8A C9 C10 178.93(14)
C12A C8A C9 C10 0.1(2)
C8A C9 C10 C11 0.3(2)
C9 C10 C11 O11 179.97(14)
C9 C10 C11 C12 0.0(2)
O11 C11 C12 C12A 179.27(15)
C10 C11 C12 C12A -0.7(2)
O8 C8A C12A C12 -179.84(13)
C9 C8A C12A C12 -0.9(2)
O8 C8A C12A C12B 0.54(17)
C9 C8A C12A C12B 179.48(15)
C11 C12 C12A C8A 1.1(2)
C11 C12 C12A C12B -179.37(17)
O8 C7A C12B C12A 0.36(17)
C7 C7A C12B C12A -178.38(17)
O8 C7A C12B C12C -179.54(14)
C7 C7A C12B C12C 1.7(3)
C8A C12A C12B C7A -0.53(17)
C12 C12A C12B C7A 179.94(18)
C8A C12A C12B C12C 179.36(15)
C12 C12A C12B C12C -0.2(3)
C4 C4A C12C C12B 173.79(14)
C5 C4A C12C C12B -3.7(2)
C4 C4A C12C C1 -4.5(2)
C5 C4A C12C C1 177.98(15)
C7A C12B C12C C4A 26.2(2)
C12A C12B C12C C4A -153.69(15)
C7A C12B C12C C1 -155.43(15)
C12A C12B C12C C1 24.7(2)
C2 C1 C12C C4A -27.0(2)
C2 C1 C12C C12B 154.59(13)
C12 C11 O11 C14 -11.0(2)
C10 C11 O11 C14 168.95(14)
